data_1507696
loop_
_publ_author_name
'Olszewska, Teresa'
'Nowak, El\.zbieta'
'Gdaniec, Maria'
'Po\/lo\'nski, Tadeusz'

_publ_section_title
;
 Helicity discrimination in diaryl dichalcogenides generated by inclusion
 complexation with chiral hosts.
;
_journal_issue 10
_journal_name_full 'Organic letters'
_journal_page_first 2568
_journal_page_last 2571
_journal_paper_doi 10.1021/ol300870s
_journal_volume 14
_journal_year 2012
_chemical_absolute_configuration syn
_chemical_formula_moiety '2(C33 H32 O4), C10 H8 N2 Se2'
_chemical_formula_sum 'C76 H72 N2 O8 Se2'
_chemical_formula_weight 1299.28
_chemical_name_systematic
; 
 ? 
;
_space_group_IT_number 179
_symmetry_cell_setting hexagonal
_symmetry_space_group_name_Hall 'P 65 2 (0 0 1)'
_symmetry_space_group_name_H-M 'P 65 2 2'
_atom_sites_solution_hydrogens geom
_atom_sites_solution_primary direct
_atom_sites_solution_secondary difmap
_audit_creation_method SHELXL-97
_cell_angle_alpha 90.00
_cell_angle_beta 90.00
_cell_angle_gamma 120.00
_cell_formula_units_Z 6
_cell_length_a 9.2984(1)
_cell_length_b 9.2984(1)
_cell_length_c 124.047(1)
_cell_measurement_reflns_used 21658
_cell_measurement_temperature 130(2)
_cell_measurement_theta_max 74.77
_cell_measurement_theta_min 2.49
_cell_volume 9288.24(16)
_computing_cell_refinement
;
CrysAlisPro, Agilent Technologies,
Version 1.171.34.49 
;
_computing_data_collection
;
CrysAlisPro, Agilent Technologies,
Version 1.171.34.49 
;
_computing_data_reduction
;
CrysAlisPro, Agilent Technologies,
Version 1.171.34.49 
;
_computing_structure_refinement 'SHELXL-97 (Sheldrick, 2008)'
_computing_structure_solution 'SHELXS-97  (Sheldrick, 2008)'
_diffrn_ambient_temperature 130(2)
_diffrn_detector_area_resol_mean 10.5357
_diffrn_measured_fraction_theta_full 1.000
_diffrn_measured_fraction_theta_max 0.999
_diffrn_measurement_device_type 'Oxford Diffraction Supernova A'
_diffrn_measurement_method '\w and \f'
_diffrn_radiation_monochromator mirror
_diffrn_radiation_source 'SuperNova (Cu) X-ray Source'
_diffrn_radiation_type CuK\a
_diffrn_radiation_wavelength 1.54184
_diffrn_reflns_av_R_equivalents 0.0511
_diffrn_reflns_av_sigmaI/netI 0.0169
_diffrn_reflns_limit_h_max 11
_diffrn_reflns_limit_h_min -11
_diffrn_reflns_limit_k_max 11
_diffrn_reflns_limit_k_min -11
_diffrn_reflns_limit_l_max 154
_diffrn_reflns_limit_l_min -150
_diffrn_reflns_number 75389
_diffrn_reflns_theta_full 70.00
_diffrn_reflns_theta_max 74.88
_diffrn_reflns_theta_min 2.14
_exptl_absorpt_coefficient_mu 1.980
_exptl_absorpt_correction_T_max 1.00000
_exptl_absorpt_correction_T_min 0.63281
_exptl_absorpt_correction_type multi-scan
_exptl_absorpt_process_details
;
CrysAlisPro, Agilent Technologies,
Version 1.171.34.49 
Empirical absorption correction using spherical harmonics,
 implemented in SCALE3 ABSPACK scaling algorithm.
;
_exptl_crystal_colour yellow
_exptl_crystal_density_diffrn 1.394
_exptl_crystal_density_method 'not measured'
_exptl_crystal_description prism
_exptl_crystal_F_000 4044
_exptl_crystal_size_max .3
_exptl_crystal_size_mid .3
_exptl_crystal_size_min .2
_refine_diff_density_max 0.714
_refine_diff_density_min -0.503
_refine_diff_density_rms 0.063
_refine_ls_abs_structure_details 'Flack H D (1983), Acta Cryst. A39, 876-881'
_refine_ls_abs_structure_Flack 0.04(3)
_refine_ls_extinction_method none
_refine_ls_goodness_of_fit_ref 1.261
_refine_ls_hydrogen_treatment constr
_refine_ls_matrix_type full
_refine_ls_number_parameters 397
_refine_ls_number_reflns 6363
_refine_ls_number_restraints 0
_refine_ls_restrained_S_all 1.261
_refine_ls_R_factor_all 0.0571
_refine_ls_R_factor_gt 0.0570
_refine_ls_shift/su_max 0.000
_refine_ls_shift/su_mean 0.000
_refine_ls_structure_factor_coef Fsqd
_refine_ls_weighting_details 'calc w=1/[\s^2^(Fo^2^)+(0.0101P)^2^+26.0511P] where P=(Fo^2^+2Fc^2^)/3'
_refine_ls_weighting_scheme calc
_refine_ls_wR_factor_gt 0.1267
_refine_ls_wR_factor_ref 0.1267
_reflns_number_gt 6358
_reflns_number_total 6363
_reflns_threshold_expression >2sigma(I)
_cod_data_source_file ol300870s_si_002.cif
_cod_data_source_block 4-6a
_cod_depositor_comments 'Adding full bibliography for 1507694--1507697.cif.'
_cod_original_cell_volume 9288.26(16)
_cod_database_code 1507696

loop_
_symmetry_equiv_pos_as_xyz
'x, y, z'
'x-y, x, z+5/6'
'-y, x-y, z+2/3'
'-x, -y, z+1/2'
'-x+y, -x, z+1/3'
'y, -x+y, z+1/6'
'-y, -x, -z+1/6'
'x-y, -y, -z'
'x, x-y, -z+5/6'
'y, x, -z+2/3'
'-x+y, y, -z+1/2'
'-x, -x+y, -z+1/3'

loop_
_atom_site_label
_atom_site_type_symbol
_atom_site_fract_x
_atom_site_fract_y
_atom_site_fract_z
_atom_site_U_iso_or_equiv
_atom_site_adp_type
_atom_site_occupancy
_atom_site_symmetry_multiplicity
_atom_site_calc_flag
_atom_site_refinement_flags
O11 O 0.8065(3) 0.5199(4) 0.06198(2) 0.0247(6) Uani 1 1 d .
O21 O 0.5252(4) 0.4557(4) 0.03973(2) 0.0290(7) Uani 1 1 d .
H21O H 0.6028 0.4998 0.0351 0.043 Uiso 1 1 d R
O31 O 1.0409(3) 0.6550(4) 0.05189(2) 0.0260(6) Uani 1 1 d .
O41 O 0.8014(3) 0.5936(4) 0.02765(2) 0.0239(6) Uani 1 1 d .
H41O H 0.8197 0.5993 0.0208 0.036 Uiso 1 1 d R
C21 C 0.9758(5) 0.5628(5) 0.06166(3) 0.0241(9) Uani 1 1 d .
C41 C 0.9061(5) 0.6314(5) 0.04512(3) 0.0241(8) Uani 1 1 d .
H41 H 0.9025 0.7349 0.0451 0.029 Uiso 1 1 calc R
C51 C 0.7510(5) 0.4989(5) 0.05107(3) 0.0232(8) Uani 1 1 d .
H51 H 0.7267 0.3889 0.0486 0.028 Uiso 1 1 calc R
C61 C 0.5899(5) 0.5089(5) 0.05037(3) 0.0233(8) Uani 1 1 d .
C71 C 0.9352(5) 0.5937(5) 0.03344(3) 0.0233(8) Uani 1 1 d .
C81 C 0.4609(5) 0.3775(5) 0.05803(3) 0.0238(9) Uani 1 1 d .
C91 C 0.3741(6) 0.2134(5) 0.05475(3) 0.0321(10) Uani 1 1 d .
H91 H 0.3957 0.1846 0.0480 0.039 Uiso 1 1 calc R
C101 C 0.2556(6) 0.0911(6) 0.06134(4) 0.0379(11) Uani 1 1 d .
H101 H 0.1982 -0.0184 0.0590 0.045 Uiso 1 1 calc R
C111 C 0.2227(6) 0.1305(6) 0.07130(4) 0.0348(10) Uani 1 1 d .
H111 H 0.1440 0.0481 0.0757 0.042 Uiso 1 1 calc R
C121 C 0.3067(7) 0.2925(7) 0.07470(4) 0.0472(14) Uani 1 1 d .
H121 H 0.2842 0.3203 0.0814 0.057 Uiso 1 1 calc R
C131 C 0.4255(6) 0.4156(6) 0.06808(4) 0.0416(12) Uani 1 1 d .
H131 H 0.4819 0.5250 0.0705 0.050 Uiso 1 1 calc R
C141 C 0.6101(5) 0.6789(5) 0.05272(3) 0.0254(8) Uani 1 1 d .
C151 C 0.4998(6) 0.7198(6) 0.04787(4) 0.0390(11) Uani 1 1 d .
H151 H 0.4248 0.6482 0.0428 0.047 Uiso 1 1 calc R
C161 C 0.4997(6) 0.8655(7) 0.05051(4) 0.0452(12) Uani 1 1 d .
H161 H 0.4228 0.8883 0.0473 0.054 Uiso 1 1 calc R
C171 C 0.6124(6) 0.9758(6) 0.05780(4) 0.0381(11) Uani 1 1 d .
H171 H 0.6125 1.0731 0.0596 0.046 Uiso 1 1 calc R
C181 C 0.7262(6) 0.9393(6) 0.06251(4) 0.0352(10) Uani 1 1 d .
H181 H 0.8045 1.0139 0.0673 0.042 Uiso 1 1 calc R
C191 C 0.7238(6) 0.7926(5) 0.06006(3) 0.0287(9) Uani 1 1 d .
H191 H 0.7996 0.7694 0.0634 0.034 Uiso 1 1 calc R
C201 C 0.9233(5) 0.4233(5) 0.03282(3) 0.0249(8) Uani 1 1 d .
C211 C 0.7811(6) 0.2835(6) 0.02910(3) 0.0320(9) Uani 1 1 d .
H211 H 0.6941 0.2943 0.0263 0.038 Uiso 1 1 calc R
C221 C 0.7674(6) 0.1277(6) 0.02944(4) 0.0368(11) Uani 1 1 d .
H221 H 0.6718 0.0355 0.0269 0.044 Uiso 1 1 calc R
C231 C 0.8961(6) 0.1092(6) 0.03362(4) 0.0389(11) Uani 1 1 d .
H231 H 0.8862 0.0047 0.0340 0.047 Uiso 1 1 calc R
C241 C 1.0391(7) 0.2479(6) 0.03723(4) 0.0381(11) Uani 1 1 d .
H241 H 1.1261 0.2369 0.0400 0.046 Uiso 1 1 calc R
C251 C 1.0525(6) 0.4030(6) 0.03673(3) 0.0313(9) Uani 1 1 d .
H251 H 1.1499 0.4956 0.0391 0.038 Uiso 1 1 calc R
C261 C 1.0974(5) 0.7325(5) 0.02866(3) 0.0251(8) Uani 1 1 d .
C271 C 1.1647(6) 0.7014(6) 0.01953(3) 0.0341(10) Uani 1 1 d .
H271 H 1.1212 0.5928 0.0171 0.041 Uiso 1 1 calc R
C281 C 1.2954(7) 0.8295(6) 0.01401(4) 0.0418(12) Uani 1 1 d .
H281 H 1.3365 0.8065 0.0078 0.050 Uiso 1 1 calc R
C291 C 1.3650(6) 0.9903(6) 0.01760(4) 0.0393(12) Uani 1 1 d .
H291 H 1.4526 1.0760 0.0139 0.047 Uiso 1 1 calc R
C301 C 1.3035(6) 1.0237(6) 0.02682(3) 0.0336(10) Uani 1 1 d .
H301 H 1.3510 1.1319 0.0294 0.040 Uiso 1 1 calc R
C311 C 1.1705(6) 0.8951(6) 0.03225(3) 0.0293(9) Uani 1 1 d .
H311 H 1.1297 0.9188 0.0384 0.035 Uiso 1 1 calc R
C321 C 1.0644(5) 0.6621(5) 0.07169(3) 0.0284(9) Uani 1 1 d .
H32C H 1.0127 0.7240 0.0743 0.034 Uiso 1 1 calc R
H32D H 1.1803 0.7396 0.0701 0.034 Uiso 1 1 calc R
C331 C 1.0489(8) 0.5349(6) 0.08011(4) 0.0458(14) Uani 1 1 d .
H33C H 0.9863 0.5369 0.0863 0.055 Uiso 1 1 calc R
H33D H 1.1577 0.5582 0.0825 0.055 Uiso 1 1 calc R
C341 C 0.9573(7) 0.3656(6) 0.07445(3) 0.0366(11) Uani 1 1 d .
H34C H 0.9999 0.2944 0.0768 0.044 Uiso 1 1 calc R
H34D H 0.8390 0.3105 0.0759 0.044 Uiso 1 1 calc R
C351 C 0.9922(6) 0.4080(5) 0.06249(3) 0.0277(9) Uani 1 1 d .
H35C H 1.1029 0.4315 0.0605 0.033 Uiso 1 1 calc R
H35D H 0.9114 0.3190 0.0580 0.033 Uiso 1 1 calc R
Se12 Se 0.94837(7) 1.10697(6) -0.006164(4) 0.04025(14) Uani 1 1 d .
N12 N 1.2383(5) 1.4025(5) -0.00530(3) 0.0326(8) Uani 1 1 d .
C22 C 1.1474(5) 1.2711(5) 0.00103(3) 0.0259(9) Uani 1 1 d .
C32 C 1.1861(6) 1.2599(6) 0.01156(3) 0.0372(11) Uani 1 1 d .
H32 H 1.1188 1.1664 0.0157 0.045 Uiso 1 1 calc R
C42 C 1.3272(6) 1.3910(6) 0.01586(4) 0.0391(11) Uani 1 1 d .
H42 H 1.3575 1.3869 0.0230 0.047 Uiso 1 1 calc R
C52 C 1.4231(6) 1.5283(6) 0.00956(4) 0.0378(11) Uani 1 1 d .
H52 H 1.5176 1.6193 0.0124 0.045 Uiso 1 1 calc R
C62 C 1.3762(6) 1.5276(6) -0.00091(4) 0.0383(11) Uani 1 1 d .
H62 H 1.4435 1.6188 -0.0052 0.046 Uiso 1 1 calc R

loop_
_atom_site_aniso_label
_atom_site_aniso_U_11
_atom_site_aniso_U_22
_atom_site_aniso_U_33
_atom_site_aniso_U_23
_atom_site_aniso_U_13
_atom_site_aniso_U_12
O11 0.0243(15) 0.0272(15) 0.0203(12) 0.0011(11) -0.0005(11) 0.0112(13)
O21 0.0263(16) 0.0320(17) 0.0208(13) -0.0010(12) -0.0010(11) 0.0087(14)
O31 0.0238(15) 0.0249(15) 0.0225(13) 0.0036(11) -0.0025(11) 0.0072(13)
O41 0.0219(15) 0.0308(16) 0.0197(12) 0.0024(11) -0.0007(11) 0.0138(13)
C21 0.026(2) 0.0193(19) 0.0211(18) 0.0004(15) -0.0026(16) 0.0072(17)
C41 0.024(2) 0.023(2) 0.0227(18) 0.0007(15) -0.0020(16) 0.0102(17)
C51 0.028(2) 0.021(2) 0.0202(17) 0.0001(15) 0.0005(15) 0.0116(17)
C61 0.021(2) 0.021(2) 0.0229(18) -0.0003(15) -0.0013(15) 0.0068(16)
C71 0.0196(19) 0.024(2) 0.0234(18) 0.0008(15) -0.0021(15) 0.0086(17)
C81 0.0199(19) 0.019(2) 0.0272(19) 0.0031(15) 0.0010(15) 0.0063(16)
C91 0.038(3) 0.020(2) 0.030(2) -0.0014(18) 0.0007(18) 0.009(2)
C101 0.039(3) 0.023(2) 0.038(2) 0.0057(19) 0.000(2) 0.005(2)
C111 0.028(2) 0.030(2) 0.039(2) 0.0101(19) 0.0047(18) 0.0094(19)
C121 0.050(3) 0.042(3) 0.034(2) 0.000(2) 0.015(2) 0.012(3)
C131 0.041(3) 0.025(2) 0.038(2) -0.006(2) 0.006(2) 0.001(2)
C141 0.023(2) 0.023(2) 0.0279(19) 0.0021(16) 0.0025(15) 0.0097(17)
C151 0.023(2) 0.033(3) 0.057(3) -0.002(2) -0.009(2) 0.011(2)
C161 0.031(3) 0.036(3) 0.071(3) 0.006(3) -0.002(2) 0.019(2)
C171 0.039(3) 0.025(2) 0.052(3) 0.004(2) 0.007(2) 0.017(2)
C181 0.037(3) 0.035(3) 0.035(2) -0.004(2) -0.0003(19) 0.018(2)
C191 0.030(2) 0.029(2) 0.028(2) -0.0030(17) -0.0038(17) 0.0153(19)
C201 0.028(2) 0.025(2) 0.0211(18) 0.0012(16) 0.0053(16) 0.0134(18)
C211 0.035(2) 0.031(2) 0.031(2) -0.0016(18) 0.0017(19) 0.016(2)
C221 0.037(3) 0.026(2) 0.040(2) -0.0037(19) 0.004(2) 0.010(2)
C231 0.049(3) 0.034(3) 0.039(2) -0.001(2) 0.007(2) 0.025(2)
C241 0.045(3) 0.043(3) 0.039(2) 0.002(2) 0.003(2) 0.032(3)
C251 0.030(2) 0.034(2) 0.031(2) 0.0003(18) 0.0024(18) 0.016(2)
C261 0.024(2) 0.024(2) 0.0233(18) 0.0057(16) 0.0014(16) 0.0096(18)
C271 0.035(2) 0.027(2) 0.034(2) 0.0011(18) 0.0072(19) 0.011(2)
C281 0.044(3) 0.040(3) 0.033(2) 0.005(2) 0.014(2) 0.015(3)
C291 0.026(2) 0.033(3) 0.037(2) 0.012(2) 0.003(2) -0.001(2)
C301 0.031(2) 0.026(2) 0.034(2) 0.0047(18) -0.0001(18) 0.007(2)
C311 0.033(2) 0.023(2) 0.029(2) 0.0029(17) 0.0041(18) 0.0117(19)
C321 0.030(2) 0.019(2) 0.0278(19) -0.0021(17) -0.0059(17) 0.0056(18)
C331 0.079(4) 0.029(3) 0.030(2) -0.0010(19) -0.013(2) 0.027(3)
C341 0.049(3) 0.026(2) 0.031(2) 0.0045(19) -0.005(2) 0.016(2)
C351 0.032(2) 0.021(2) 0.031(2) -0.0024(17) -0.0014(18) 0.0143(19)
Se12 0.0425(3) 0.0240(2) 0.0517(3) -0.0051(2) -0.0205(2) 0.0147(2)
N12 0.038(2) 0.0304(19) 0.0269(17) 0.0019(15) 0.0022(16) 0.0156(17)
C22 0.024(2) 0.028(2) 0.0276(19) 0.0012(16) -0.0010(16) 0.0149(19)
C32 0.037(3) 0.032(2) 0.031(2) 0.0034(18) -0.0030(19) 0.008(2)
C42 0.029(3) 0.045(3) 0.028(2) 0.003(2) -0.0064(19) 0.008(2)
C52 0.025(2) 0.033(3) 0.040(2) -0.005(2) -0.0006(19) 0.0027(19)
C62 0.035(3) 0.034(3) 0.034(2) 0.0060(19) 0.007(2) 0.009(2)

loop_
_atom_type_symbol
_atom_type_description
_atom_type_scat_dispersion_real
_atom_type_scat_dispersion_imag
_atom_type_scat_source
C C 0.0181 0.0091 'International Tables Vol C Tables 4.2.6.8 and 6.1.1.4'
H H 0.0000 0.0000 'International Tables Vol C Tables 4.2.6.8 and 6.1.1.4'
N N 0.0311 0.0180 'International Tables Vol C Tables 4.2.6.8 and 6.1.1.4'
O O 0.0492 0.0322 'International Tables Vol C Tables 4.2.6.8 and 6.1.1.4'
Se Se -0.7943 1.1372 'International Tables Vol C Tables 4.2.6.8 and 6.1.1.4'

loop_
_geom_angle_atom_site_label_1
_geom_angle_atom_site_label_2
_geom_angle_atom_site_label_3
_geom_angle
_geom_angle_site_symmetry_3
C21 O11 C51 106.6(3) .
C61 O21 H21O 110.3 .
C41 O31 C21 109.2(3) .
C71 O41 H41O 110.4 .
O11 C21 O31 105.6(3) .
O11 C21 C321 109.6(3) .
O31 C21 C321 113.0(3) .
O11 C21 C351 110.7(3) .
O31 C21 C351 114.2(3) .
C321 C21 C351 103.8(3) .
O31 C41 C51 103.9(3) .
O31 C41 C71 110.2(3) .
C51 C41 C71 117.9(3) .
O31 C41 H41 108.2 .
C51 C41 H41 108.2 .
C71 C41 H41 108.2 .
O11 C51 C41 102.4(3) .
O11 C51 C61 109.8(3) .
C41 C51 C61 118.2(3) .
O11 C51 H51 108.7 .
C41 C51 H51 108.7 .
C61 C51 H51 108.7 .
O21 C61 C141 110.3(3) .
O21 C61 C81 105.6(3) .
C141 C61 C81 110.4(3) .
O21 C61 C51 106.4(3) .
C141 C61 C51 115.5(3) .
C81 C61 C51 108.1(3) .
O41 C71 C261 107.1(3) .
O41 C71 C201 111.1(3) .
C261 C71 C201 112.5(3) .
O41 C71 C41 102.6(3) .
C261 C71 C41 112.5(3) .
C201 C71 C41 110.6(3) .
C131 C81 C91 117.8(4) .
C131 C81 C61 123.0(4) .
C91 C81 C61 119.1(4) .
C81 C91 C101 121.1(4) .
C81 C91 H91 119.4 .
C101 C91 H91 119.4 .
C111 C101 C91 120.4(4) .
C111 C101 H101 119.8 .
C91 C101 H101 119.8 .
C101 C111 C121 119.5(4) .
C101 C111 H111 120.3 .
C121 C111 H111 120.3 .
C111 C121 C131 120.2(4) .
C111 C121 H121 119.9 .
C131 C121 H121 119.9 .
C81 C131 C121 120.9(4) .
C81 C131 H131 119.5 .
C121 C131 H131 119.5 .
C191 C141 C151 117.2(4) .
C191 C141 C61 124.4(4) .
C151 C141 C61 118.3(4) .
C161 C151 C141 121.4(5) .
C161 C151 H151 119.3 .
C141 C151 H151 119.3 .
C171 C161 C151 120.5(5) .
C171 C161 H161 119.7 .
C151 C161 H161 119.7 .
C161 C171 C181 118.9(5) .
C161 C171 H171 120.6 .
C181 C171 H171 120.6 .
C191 C181 C171 120.6(5) .
C191 C181 H181 119.7 .
C171 C181 H181 119.7 .
C181 C191 C141 121.4(4) .
C181 C191 H191 119.3 .
C141 C191 H191 119.3 .
C211 C201 C251 118.1(4) .
C211 C201 C71 121.8(4) .
C251 C201 C71 120.0(4) .
C221 C211 C201 120.9(5) .
C221 C211 H211 119.5 .
C201 C211 H211 119.5 .
C211 C221 C231 120.2(5) .
C211 C221 H221 119.9 .
C231 C221 H221 119.9 .
C241 C231 C221 119.3(4) .
C241 C231 H231 120.3 .
C221 C231 H231 120.3 .
C231 C241 C251 120.0(5) .
C231 C241 H241 120.0 .
C251 C241 H241 120.0 .
C241 C251 C201 121.4(5) .
C241 C251 H251 119.3 .
C201 C251 H251 119.3 .
C311 C261 C271 117.5(4) .
C311 C261 C71 122.3(4) .
C271 C261 C71 119.7(4) .
C281 C271 C261 121.0(4) .
C281 C271 H271 119.5 .
C261 C271 H271 119.5 .
C291 C281 C271 120.6(4) .
C291 C281 H281 119.7 .
C271 C281 H281 119.7 .
C281 C291 C301 119.4(4) .
C281 C291 H291 120.3 .
C301 C291 H291 120.3 .
C291 C301 C311 119.8(4) .
C291 C301 H301 120.1 .
C311 C301 H301 120.1 .
C261 C311 C301 121.6(4) .
C261 C311 H311 119.2 .
C301 C311 H311 119.2 .
C21 C321 C331 106.0(3) .
C21 C321 H32C 110.5 .
C331 C321 H32C 110.5 .
C21 C321 H32D 110.5 .
C331 C321 H32D 110.5 .
H32C C321 H32D 108.7 .
C321 C331 C341 105.7(3) .
C321 C331 H33C 110.6 .
C341 C331 H33C 110.6 .
C321 C331 H33D 110.6 .
C341 C331 H33D 110.6 .
H33C C331 H33D 108.7 .
C351 C341 C331 104.0(4) .
C351 C341 H34C 111.0 .
C331 C341 H34C 111.0 .
C351 C341 H34D 111.0 .
C331 C341 H34D 111.0 .
H34C C341 H34D 109.0 .
C21 C351 C341 101.6(3) .
C21 C351 H35C 111.5 .
C341 C351 H35C 111.5 .
C21 C351 H35D 111.5 .
C341 C351 H35D 111.5 .
H35C C351 H35D 109.3 .
C22 Se12 Se12 101.84(12) 8_675
C22 N12 C62 116.5(4) .
N12 C22 C32 123.9(4) .
N12 C22 Se12 111.6(3) .
C32 C22 Se12 124.3(3) .
C22 C32 C42 118.2(4) .
C22 C32 H32 120.9 .
C42 C32 H32 120.9 .
C32 C42 C52 119.3(4) .
C32 C42 H42 120.3 .
C52 C42 H42 120.3 .
C62 C52 C42 118.5(4) .
C62 C52 H52 120.8 .
C42 C52 H52 120.8 .
N12 C62 C52 123.6(4) .
N12 C62 H62 118.2 .
C52 C62 H62 118.2 .

loop_
_geom_bond_atom_site_label_1
_geom_bond_atom_site_label_2
_geom_bond_distance
_geom_bond_site_symmetry_2
O11 C21 1.419(5) .
O11 C51 1.426(4) .
O21 C61 1.432(4) .
O21 H21O 0.8501 .
O31 C41 1.432(5) .
O31 C21 1.432(5) .
O41 C71 1.437(5) .
O41 H41O 0.8606 .
C21 C321 1.523(5) .
C21 C351 1.525(6) .
C41 C51 1.538(6) .
C41 C71 1.546(5) .
C41 H41 0.9800 .
C51 C61 1.549(6) .
C51 H51 0.9800 .
C61 C141 1.524(6) .
C61 C81 1.540(5) .
C71 C261 1.531(5) .
C71 C201 1.534(6) .
C81 C131 1.380(6) .
C81 C91 1.383(6) .
C91 C101 1.387(6) .
C91 H91 0.9300 .
C101 C111 1.366(6) .
C101 H101 0.9300 .
C111 C121 1.372(7) .
C111 H111 0.9300 .
C121 C131 1.393(7) .
C121 H121 0.9300 .
C131 H131 0.9300 .
C141 C191 1.395(6) .
C141 C151 1.395(6) .
C151 C161 1.395(7) .
C151 H151 0.9300 .
C161 C171 1.376(7) .
C161 H161 0.9300 .
C171 C181 1.391(7) .
C171 H171 0.9300 .
C181 C191 1.388(6) .
C181 H181 0.9300 .
C191 H191 0.9300 .
C201 C211 1.390(6) .
C201 C251 1.393(6) .
C211 C221 1.389(6) .
C211 H211 0.9300 .
C221 C231 1.392(7) .
C221 H221 0.9300 .
C231 C241 1.385(7) .
C231 H231 0.9300 .
C241 C251 1.385(6) .
C241 H241 0.9300 .
C251 H251 0.9300 .
C261 C311 1.385(6) .
C261 C271 1.393(6) .
C271 C281 1.385(6) .
C271 H271 0.9300 .
C281 C291 1.373(7) .
C281 H281 0.9300 .
C291 C301 1.382(7) .
C291 H291 0.9300 .
C301 C311 1.390(6) .
C301 H301 0.9300 .
C311 H311 0.9300 .
C321 C331 1.529(6) .
C321 H32C 0.9700 .
C321 H32D 0.9700 .
C331 C341 1.534(6) .
C331 H33C 0.9700 .
C331 H33D 0.9700 .
C341 C351 1.528(6) .
C341 H34C 0.9700 .
C341 H34D 0.9700 .
C351 H35C 0.9700 .
C351 H35D 0.9700 .
Se12 C22 1.930(4) .
Se12 Se12 2.3036(11) 8_675
N12 C22 1.338(5) .
N12 C62 1.343(6) .
C22 C32 1.373(6) .
C32 C42 1.375(6) .
C32 H32 0.9300 .
C42 C52 1.378(6) .
C42 H42 0.9300 .
C52 C62 1.369(6) .
C52 H52 0.9300 .
C62 H62 0.9300 .

loop_
_geom_hbond_atom_site_label_D
_geom_hbond_atom_site_label_H
_geom_hbond_atom_site_label_A
_geom_hbond_distance_DH
_geom_hbond_distance_HA
_geom_hbond_distance_DA
_geom_hbond_angle_DHA
_geom_hbond_site_symmetry_A
O21 H21O O41 0.85 1.85 2.682(4) 166.5 .
O41 H41O N12 0.86 1.93 2.789(4) 174.0 8_675

loop_
_geom_torsion_atom_site_label_1
_geom_torsion_atom_site_label_2
_geom_torsion_atom_site_label_3
_geom_torsion_atom_site_label_4
_geom_torsion
_geom_torsion_site_symmetry_1
C51 O11 C21 O31 32.0(4) .
C51 O11 C21 C321 154.0(3) .
C51 O11 C21 C351 -92.1(4) .
C41 O31 C21 O11 -14.8(4) .
C41 O31 C21 C321 -134.6(4) .
C41 O31 C21 C351 107.1(4) .
C21 O31 C41 C51 -6.6(4) .
C21 O31 C41 C71 -133.8(3) .
C21 O11 C51 C41 -35.2(4) .
C21 O11 C51 C61 -161.6(3) .
O31 C41 C51 O11 25.2(4) .
C71 C41 C51 O11 147.4(3) .
O31 C41 C51 C61 146.0(3) .
C71 C41 C51 C61 -91.8(5) .
O11 C51 C61 O21 -169.2(3) .
C41 C51 C61 O21 73.8(4) .
O11 C51 C61 C141 68.0(4) .
C41 C51 C61 C141 -49.0(5) .
O11 C51 C61 C81 -56.2(4) .
C41 C51 C61 C81 -173.1(3) .
O31 C41 C71 O41 -173.4(3) .
C51 C41 C71 O41 67.7(4) .
O31 C41 C71 C261 -58.6(4) .
C51 C41 C71 C261 -177.6(3) .
O31 C41 C71 C201 68.1(4) .
C51 C41 C71 C201 -50.8(5) .
O21 C61 C81 C131 -145.0(4) .
C141 C61 C81 C131 -25.8(6) .
C51 C61 C81 C131 101.4(5) .
O21 C61 C81 C91 34.2(5) .
C141 C61 C81 C91 153.4(4) .
C51 C61 C81 C91 -79.4(5) .
C131 C81 C91 C101 -0.1(7) .
C61 C81 C91 C101 -179.4(4) .
C81 C91 C101 C111 -0.4(8) .
C91 C101 C111 C121 0.7(8) .
C101 C111 C121 C131 -0.5(8) .
C91 C81 C131 C121 0.2(8) .
C61 C81 C131 C121 179.4(5) .
C111 C121 C131 C81 0.1(9) .
O21 C61 C141 C191 -154.0(4) .
C81 C61 C141 C191 89.7(5) .
C51 C61 C141 C191 -33.3(5) .
O21 C61 C141 C151 31.2(5) .
C81 C61 C141 C151 -85.1(5) .
C51 C61 C141 C151 151.9(4) .
C191 C141 C151 C161 -2.0(7) .
C61 C141 C151 C161 173.2(4) .
C141 C151 C161 C171 1.8(8) .
C151 C161 C171 C181 -0.1(8) .
C161 C171 C181 C191 -1.3(7) .
C171 C181 C191 C141 1.1(7) .
C151 C141 C191 C181 0.5(6) .
C61 C141 C191 C181 -174.4(4) .
O41 C71 C201 C211 -12.7(5) .
C261 C71 C201 C211 -132.7(4) .
C41 C71 C201 C211 100.6(4) .
O41 C71 C201 C251 171.8(3) .
C261 C71 C201 C251 51.7(5) .
C41 C71 C201 C251 -75.0(5) .
C251 C201 C211 C221 1.1(6) .
C71 C201 C211 C221 -174.6(4) .
C201 C211 C221 C231 0.5(7) .
C211 C221 C231 C241 -1.2(7) .
C221 C231 C241 C251 0.4(7) .
C231 C241 C251 C201 1.2(7) .
C211 C201 C251 C241 -1.9(6) .
C71 C201 C251 C241 173.8(4) .
O41 C71 C261 C311 86.9(4) .
C201 C71 C261 C311 -150.8(4) .
C41 C71 C261 C311 -25.1(6) .
O41 C71 C261 C271 -84.9(5) .
C201 C71 C261 C271 37.4(5) .
C41 C71 C261 C271 163.1(4) .
C311 C261 C271 C281 -2.6(7) .
C71 C261 C271 C281 169.6(4) .
C261 C271 C281 C291 1.8(8) .
C271 C281 C291 C301 0.1(8) .
C281 C291 C301 C311 -1.1(7) .
C271 C261 C311 C301 1.6(7) .
C71 C261 C311 C301 -170.4(4) .
C291 C301 C311 C261 0.2(7) .
O11 C21 C321 C331 90.5(4) .
O31 C21 C321 C331 -151.9(4) .
C351 C21 C321 C331 -27.7(5) .
C21 C321 C331 C341 2.3(6) .
C321 C331 C341 C351 24.0(6) .
O11 C21 C351 C341 -75.2(4) .
O31 C21 C351 C341 165.7(3) .
C321 C21 C351 C341 42.3(4) .
C331 C341 C351 C21 -40.8(5) .
C62 N12 C22 C32 1.1(7) .
C62 N12 C22 Se12 177.2(4) .
Se12 Se12 C22 N12 174.2(3) 8_675
Se12 Se12 C22 C32 -9.7(4) 8_675
N12 C22 C32 C42 -0.4(8) .
Se12 C22 C32 C42 -176.0(4) .
C22 C32 C42 C52 0.6(8) .
C32 C42 C52 C62 -1.5(8) .
C22 N12 C62 C52 -2.1(8) .
C42 C52 C62 N12 2.3(8) .
